data_7121208
loop_
_publ_author_name
'Heinl, S.'
'Timoshkin, A. Y.'
'M\"uller, J'
'Scheer, M.'

_publ_section_title
;
 Unexpected differences in the reactivity between the phosphorus and
 arsenic derivatives
 [(Cp<sup>BIG</sup>Fe)<sub>2</sub>(\m,\h<sup>4:4</sup>-E<sub>4</sub>)] (E
 = P and As).
;
_journal_issue 18
_journal_name_full 'Chemical communications (Cambridge, England)'
_journal_page_first 2244
_journal_page_last 2247
_journal_paper_doi 10.1039/c7cc09730a
_journal_volume 54
_journal_year 2018
_chemical_formula_moiety 'C55 H65 As5 Fe'
_chemical_formula_sum 'C55 H65 As5 Fe'
_chemical_formula_weight 1156.52
_chemical_properties_physical Air-sensitive,Moisture-sensitive,Oxygen-sensitive
_space_group_crystal_system triclinic
_space_group_IT_number 2
_space_group_name_Hall '-P 1'
_space_group_name_H-M_alt 'P -1'
_symmetry_space_group_name_Hall '-P 1'
_symmetry_space_group_name_H-M 'P -1'
_atom_sites_solution_hydrogens geom
_atom_sites_solution_primary direct
_atom_sites_solution_secondary difmap
_audit_creation_date 2017-12-08
_audit_creation_method
;
Olex2 1.2-alpha
(compiled 2017.08.10 svn.r3458 for OlexSys, GUI svn.r5381)
;
_audit_update_record
;
2017-12-18 deposited with the CCDC.
2018-01-29 downloaded from the CCDC.
;
_cell_angle_alpha 92.777(2)
_cell_angle_beta 114.468(3)
_cell_angle_gamma 107.131(2)
_cell_formula_units_Z 2
_cell_length_a 13.4626(4)
_cell_length_b 13.7448(3)
_cell_length_c 16.0091(4)
_cell_measurement_reflns_used 26501
_cell_measurement_temperature 123.00(10)
_cell_measurement_theta_max 70.7722
_cell_measurement_theta_min 3.4285
_cell_volume 2526.71(14)
_computing_cell_refinement
;
CrysAlisPro, Agilent Technologies,
Version 1.171.35.21 (release 20-01-2012 CrysAlis171 .NET)
(compiled Jan 23 2012,18:06:46)
;
_computing_data_collection
;
CrysAlisPro, Agilent Technologies,
Version 1.171.35.21 (release 20-01-2012 CrysAlis171 .NET)
(compiled Jan 23 2012,18:06:46)
;
_computing_data_reduction
;
CrysAlisPro, Agilent Technologies,
Version 1.171.35.21 (release 20-01-2012 CrysAlis171 .NET)
(compiled Jan 23 2012,18:06:46)
;
_computing_molecular_graphics 'Olex2 (Dolomanov et al., 2009)'
_computing_publication_material 'Olex2 (Dolomanov et al., 2009)'
_computing_structure_refinement 'ShelXL (Sheldrick, 2015)'
_computing_structure_solution 'ShelXS (Sheldrick, 2008)'
_diffrn_ambient_temperature 123.00(10)
_diffrn_detector_area_resol_mean 10.3546
_diffrn_measured_fraction_theta_full 0.993
_diffrn_measured_fraction_theta_max 0.975
_diffrn_measurement_details
;
#__ type_ start__ end____ width___ exp.time_
  1 omega  -98.00   -4.00   1.0000    5.0000
omega____ theta____ kappa____ phi______ frames
    -      -40.8939  125.0000  -30.0000 94

#__ type_ start__ end____ width___ exp.time_
  2 omega  -28.00   67.00   1.0000    5.0000
omega____ theta____ kappa____ phi______ frames
    -       40.8939  -37.0000   90.0000 95

#__ type_ start__ end____ width___ exp.time_
  3 omega   15.00  116.00   1.0000    5.0000
omega____ theta____ kappa____ phi______ frames
    -       40.8939   37.0000  -90.0000 101

#__ type_ start__ end____ width___ exp.time_
  4 omega   67.00  158.00   1.0000   15.0000
omega____ theta____ kappa____ phi______ frames
    -      101.1429   77.0000 -120.0000 91

#__ type_ start__ end____ width___ exp.time_
  5 omega   22.00  116.00   1.0000   15.0000
omega____ theta____ kappa____ phi______ frames
    -      101.1429  -77.0000   60.0000 94

#__ type_ start__ end____ width___ exp.time_
  6 omega   27.00   71.00   1.0000   15.0000
omega____ theta____ kappa____ phi______ frames
    -      101.1429  -45.0000  120.0000 44

#__ type_ start__ end____ width___ exp.time_
  7 omega   26.00   63.00   1.0000   15.0000
omega____ theta____ kappa____ phi______ frames
    -      101.1429  -45.0000   90.0000 37

#__ type_ start__ end____ width___ exp.time_
  8 omega   22.00  135.00   1.0000   15.0000
omega____ theta____ kappa____ phi______ frames
    -      101.1429  -77.0000  -90.0000 113

#__ type_ start__ end____ width___ exp.time_
  9 omega   24.00  115.00   1.0000   15.0000
omega____ theta____ kappa____ phi______ frames
    -      101.1429 -109.0000 -129.0000 91

#__ type_ start__ end____ width___ exp.time_
 10 omega   18.00  158.00   1.0000   15.0000
omega____ theta____ kappa____ phi______ frames
    -      101.1429  -15.0000 -120.0000 140

#__ type_ start__ end____ width___ exp.time_
 11 omega   11.00  115.00   1.0000    5.0000
omega____ theta____ kappa____ phi______ frames
    -       40.8939   57.0000    0.0000 104

#__ type_ start__ end____ width___ exp.time_
 12 omega   11.00  115.00   1.0000    5.0000
omega____ theta____ kappa____ phi______ frames
    -       40.8939   57.0000 -180.0000 104

#__ type_ start__ end____ width___ exp.time_
 13 omega    7.00  120.00   1.0000    5.0000
omega____ theta____ kappa____ phi______ frames
    -       40.8939   77.0000   60.0000 113

#__ type_ start__ end____ width___ exp.time_
 14 omega   71.00  158.00   1.0000   15.0000
omega____ theta____ kappa____ phi______ frames
    -      101.1429   30.0000  120.0000 87

#__ type_ start__ end____ width___ exp.time_
 15 omega   74.00  158.00   1.0000   15.0000
omega____ theta____ kappa____ phi______ frames
    -      101.1429   45.0000  -30.0000 84

#__ type_ start__ end____ width___ exp.time_
 16 omega   71.00  158.00   1.0000   15.0000
omega____ theta____ kappa____ phi______ frames
    -      101.1429   61.0000 -180.0000 87

#__ type_ start__ end____ width___ exp.time_
 17 omega   71.00  158.00   1.0000   15.0000
omega____ theta____ kappa____ phi______ frames
    -      101.1429   61.0000    0.0000 87

#__ type_ start__ end____ width___ exp.time_
 18 omega   26.00  121.00   1.0000   15.0000
omega____ theta____ kappa____ phi______ frames
    -      101.1429 -125.0000  -60.0000 95

#__ type_ start__ end____ width___ exp.time_
 19 omega   71.00  158.00   1.0000   15.0000
omega____ theta____ kappa____ phi______ frames
    -      101.1429   61.0000   30.0000 87

#__ type_ start__ end____ width___ exp.time_
 20 omega  -70.00   33.00   1.0000    5.0000
omega____ theta____ kappa____ phi______ frames
    -      -40.8939   57.0000  -60.0000 103

#__ type_ start__ end____ width___ exp.time_
 21 omega  -98.00   -2.00   1.0000    5.0000
omega____ theta____ kappa____ phi______ frames
    -      -40.8939  125.0000   60.0000 96

#__ type_ start__ end____ width___ exp.time_
 22 omega    7.00  120.00   1.0000    5.0000
omega____ theta____ kappa____ phi______ frames
    -       40.8939   77.0000 -120.0000 113

#__ type_ start__ end____ width___ exp.time_
 23 omega -162.00  -61.00   1.0000   15.0000
omega____ theta____ kappa____ phi______ frames
    -      -83.0000  -77.0000   60.0000 101

#__ type_ start__ end____ width___ exp.time_
 24 omega   67.00  158.00   1.0000   15.0000
omega____ theta____ kappa____ phi______ frames
    -      101.1429   77.0000 -150.0000 91

#__ type_ start__ end____ width___ exp.time_
 25 omega   67.00  158.00   1.0000   15.0000
omega____ theta____ kappa____ phi______ frames
    -      101.1429   77.0000  -90.0000 91

#__ type_ start__ end____ width___ exp.time_
 26 omega   67.00  158.00   1.0000   15.0000
omega____ theta____ kappa____ phi______ frames
    -      101.1429   77.0000  120.0000 91
;
_diffrn_measurement_device_type 'SuperNova, Single source at offset), Atlas'
_diffrn_measurement_method '\w scans'
_diffrn_orient_matrix_UB_11 -0.0687456000
_diffrn_orient_matrix_UB_12 -0.1163630000
_diffrn_orient_matrix_UB_13 -0.0158126000
_diffrn_orient_matrix_UB_21 0.0259310000
_diffrn_orient_matrix_UB_22 0.0123606000
_diffrn_orient_matrix_UB_23 0.1038835000
_diffrn_orient_matrix_UB_31 -0.1120651000
_diffrn_orient_matrix_UB_32 0.0247473000
_diffrn_orient_matrix_UB_33 -0.0241311000
_diffrn_radiation_monochromator mirror
_diffrn_radiation_type CuK\a
_diffrn_radiation_wavelength 1.54178
_diffrn_reflns_av_R_equivalents 0.0259
_diffrn_reflns_av_unetI/netI 0.0156
_diffrn_reflns_Laue_measured_fraction_full 0.993
_diffrn_reflns_Laue_measured_fraction_max 0.975
_diffrn_reflns_limit_h_max 14
_diffrn_reflns_limit_h_min -15
_diffrn_reflns_limit_k_max 16
_diffrn_reflns_limit_k_min -16
_diffrn_reflns_limit_l_max 19
_diffrn_reflns_limit_l_min -19
_diffrn_reflns_number 34862
_diffrn_reflns_point_group_measured_fraction_full 0.993
_diffrn_reflns_point_group_measured_fraction_max 0.975
_diffrn_reflns_theta_full 67.679
_diffrn_reflns_theta_max 70.903
_diffrn_reflns_theta_min 3.431
_diffrn_source 'SuperNova (Cu) X-ray Source'
_exptl_absorpt_coefficient_mu 6.288
_exptl_absorpt_correction_T_max 1.00000
_exptl_absorpt_correction_T_min 0.27532
_exptl_absorpt_correction_type multi-scan
_exptl_absorpt_process_details
;
CrysAlisPro, Agilent Technologies,
Version 1.171.35.21 (release 20-01-2012 CrysAlis171 .NET)
(compiled Jan 23 2012,18:06:46)
Empirical absorption correction using spherical harmonics,
 implemented in SCALE3 ABSPACK scaling algorithm.
;
_exptl_crystal_colour 'clear dark brown'
_exptl_crystal_colour_lustre clear
_exptl_crystal_colour_modifier dark
_exptl_crystal_colour_primary brown
_exptl_crystal_density_diffrn 1.520
_exptl_crystal_density_method 'not measured'
_exptl_crystal_description block
_exptl_crystal_F_000 1172
_exptl_crystal_size_max 0.5106
_exptl_crystal_size_mid 0.3445
_exptl_crystal_size_min 0.1791
_refine_diff_density_max 1.029
_refine_diff_density_min -0.608
_refine_diff_density_rms 0.073
_refine_ls_extinction_method none
_refine_ls_goodness_of_fit_ref 1.078
_refine_ls_hydrogen_treatment constr
_refine_ls_matrix_type full
_refine_ls_number_parameters 550
_refine_ls_number_reflns 9516
_refine_ls_number_restraints 0
_refine_ls_restrained_S_all 1.078
_refine_ls_R_factor_all 0.0294
_refine_ls_R_factor_gt 0.0292
_refine_ls_shift/su_max 0.001
_refine_ls_shift/su_mean 0.000
_refine_ls_structure_factor_coef Fsqd
_refine_ls_weighting_details 'w=1/[\s^2^(Fo^2^)+(0.0422P)^2^+2.7615P] where P=(Fo^2^+2Fc^2^)/3'
_refine_ls_weighting_scheme calc
_refine_ls_wR_factor_gt 0.0784
_refine_ls_wR_factor_ref 0.0786
_reflns_Friedel_coverage 0.000
_reflns_number_gt 9430
_reflns_number_total 9516
_reflns_threshold_expression 'I > 2\s(I)'
_cod_data_source_file c7cc09730a2.cif
_cod_data_source_block 1_CCDC1
_cod_depositor_comments 'Adding full bibliography for 7121207--7121210.cif.'
_cod_original_cell_volume 2526.71(13)
_cod_database_code 7121208
_shelx_shelxl_version_number 2016/6
_chemical_oxdiff_formula 'C55 H65 Fe As5'
_shelx_space_group_comment
;
The symmetry employed for this shelxl refinement is uniquely defined
by the following loop, which should always be used as a source of
symmetry information in preference to the above space-group names.
They are only intended as comments.
;
_reflns_odcompleteness_completeness 99.63
_reflns_odcompleteness_iscentric 1
_reflns_odcompleteness_theta 64.99
_olex2_refinement_description
;
1. Fixed Uiso
 At 1.2 times of:
  All C(H) groups, All C(H,H) groups
 At 1.5 times of:
  All C(H,H,H) groups
2.a Secondary CH2 refined with riding coordinates:
 C12(H12A,H12B), C53(H53A,H53B), C32(H32A,H32B), C52(H52A,H52B), C13(H13A,
 H13B), C14(H14A,H14B), C44(H44A,H44B), C22(H22A,H22B), C23(H23A,H23B),
 C42(H42A,H42B), C43(H43A,H43B), C24(H24A,H24B), C54(H54A,H54B), C33(H33A,H33B),
  C34(H34A,H34B)
2.b Me refined with riding coordinates:
 C55(H55A,H55B,H55C), C15(H15A,H15B,H15C), C25(H25A,H25B,H25C), C45(H45A,H45B,
 H45C), C35(H35A,H35B,H35C)
2.c Aromatic/amide H refined with riding coordinates:
 C27(H27), C7(H7), C28(H28), C20(H20), C47(H47), C37(H37), C11(H11), C17(H17),
 C31(H31), C30(H30), C38(H38), C48(H48), C21(H21), C40(H40), C10(H10), C8(H8),
 C18(H18), C50(H50), C41(H41), C51(H51)
;
_olex2_submission_special_instructions 'No special instructions were received'

loop_
_space_group_symop_operation_xyz
'x, y, z'
'-x, -y, -z'

loop_
_atom_site_label
_atom_site_type_symbol
_atom_site_fract_x
_atom_site_fract_y
_atom_site_fract_z
_atom_site_U_iso_or_equiv
_atom_site_adp_type
_atom_site_occupancy
_atom_site_site_symmetry_order
_atom_site_calc_flag
_atom_site_refinement_flags_posn
As5 As 0.42788(2) 0.23043(2) -0.08164(2) 0.02768(7) Uani 1 1 d .
As4 As 0.52746(2) 0.17100(2) 0.04912(2) 0.02656(7) Uani 1 1 d .
As3 As 0.54679(2) 0.27278(2) 0.17867(2) 0.02584(7) Uani 1 1 d .
As2 As 0.46412(2) 0.39820(2) 0.12795(2) 0.02752(7) Uani 1 1 d .
As1 As 0.39041(2) 0.37166(2) -0.03346(2) 0.02810(7) Uani 1 1 d .
Fe1 Fe 0.35136(3) 0.21340(3) 0.03780(2) 0.01545(8) Uani 1 1 d .
C6 C 0.09364(19) 0.19567(16) -0.12829(15) 0.0164(4) Uani 1 1 d .
C46 C 0.1768(2) 0.00385(16) -0.12957(15) 0.0174(4) Uani 1 1 d .
C3 C 0.25789(18) 0.14334(16) 0.10999(14) 0.0158(4) Uani 1 1 d .
C36 C 0.29643(19) -0.02631(16) 0.08071(14) 0.0163(4) Uani 1 1 d .
C16 C 0.15705(18) 0.28113(16) 0.08237(14) 0.0159(4) Uani 1 1 d .
C27 C 0.3490(2) 0.24236(17) 0.27690(16) 0.0214(5) Uani 1 1 d .
H27 H 0.377598 0.303465 0.258658 0.026 Uiso 1 1 calc R
C7 C 0.1169(2) 0.20835(17) -0.20532(15) 0.0197(4) Uani 1 1 d .
H7 H 0.184432 0.201050 -0.203158 0.024 Uiso 1 1 calc R
C4 C 0.26191(18) 0.06398(16) 0.05075(15) 0.0159(4) Uani 1 1 d .
C28 C 0.3680(2) 0.24481(19) 0.36877(16) 0.0256(5) Uani 1 1 d .
H28 H 0.410393 0.307451 0.411499 0.031 Uiso 1 1 calc R
C12 C -0.1430(2) 0.27007(18) -0.37658(16) 0.0243(5) Uani 1 1 d .
H12A H -0.099611 0.306149 -0.408163 0.029 Uiso 1 1 calc R
H12B H -0.174221 0.317139 -0.357164 0.029 Uiso 1 1 calc R
C20 C 0.0495(2) 0.31519(18) 0.16338(16) 0.0209(4) Uani 1 1 d .
H20 H 0.011673 0.293709 0.199957 0.025 Uiso 1 1 calc R
C39 C 0.3445(2) -0.20437(17) 0.14258(16) 0.0197(4) Uani 1 1 d .
C53 C -0.0270(3) -0.31738(19) -0.39600(17) 0.0291(5) Uani 1 1 d .
H53A H 0.004393 -0.353561 -0.346368 0.035 Uiso 1 1 calc R
H53B H -0.090552 -0.302558 -0.390860 0.035 Uiso 1 1 calc R
C9 C -0.0608(2) 0.24298(17) -0.29061(15) 0.0208(5) Uani 1 1 d .
C47 C 0.2546(2) -0.03662(18) -0.14108(16) 0.0222(5) Uani 1 1 d .
H47 H 0.330845 -0.016133 -0.094496 0.027 Uiso 1 1 calc R
C37 C 0.4019(2) -0.01744(17) 0.15620(16) 0.0217(5) Uani 1 1 d .
H37 H 0.457300 0.047975 0.186919 0.026 Uiso 1 1 calc R
C26 C 0.28765(19) 0.14946(16) 0.21097(15) 0.0167(4) Uani 1 1 d .
C29 C 0.3249(2) 0.1554(2) 0.39895(16) 0.0264(5) Uani 1 1 d .
C11 C -0.00987(19) 0.20440(16) -0.13544(15) 0.0181(4) Uani 1 1 d .
H11 H -0.028385 0.194735 -0.085840 0.022 Uiso 1 1 calc R
C17 C 0.16171(19) 0.37598(17) 0.05337(15) 0.0180(4) Uani 1 1 d .
H17 H 0.198630 0.397178 0.016112 0.022 Uiso 1 1 calc R
C31 C 0.2438(2) 0.05962(17) 0.24049(15) 0.0204(4) Uani 1 1 d .
H31 H 0.202585 -0.003263 0.198034 0.024 Uiso 1 1 calc R
C1 C 0.16872(18) 0.16486(16) -0.04395(15) 0.0158(4) Uani 1 1 d .
C32 C 0.3452(3) 0.1575(2) 0.49943(17) 0.0331(6) Uani 1 1 d .
H32A H 0.427258 0.193139 0.540337 0.040 Uiso 1 1 calc R
H32B H 0.325379 0.086698 0.509396 0.040 Uiso 1 1 calc R
C30 C 0.2611(2) 0.06324(18) 0.33253(16) 0.0245(5) Uani 1 1 d .
H30 H 0.229384 0.002891 0.350240 0.029 Uiso 1 1 calc R
C49 C 0.1061(2) -0.14003(18) -0.29305(16) 0.0239(5) Uani 1 1 d .
C38 C 0.4248(2) -0.10496(18) 0.18584(16) 0.0223(5) Uani 1 1 d .
H38 H 0.495832 -0.096996 0.236010 0.027 Uiso 1 1 calc R
C5 C 0.20680(18) 0.07715(16) -0.04428(15) 0.0158(4) Uani 1 1 d .
C52 C 0.0676(2) -0.2151(2) -0.38201(17) 0.0300(5) Uani 1 1 d .
H52A H 0.134518 -0.229589 -0.380656 0.036 Uiso 1 1 calc R
H52B H 0.038955 -0.182336 -0.435061 0.036 Uiso 1 1 calc R
C48 C 0.2193(2) -0.10758(19) -0.22176(17) 0.0255(5) Uani 1 1 d .
H48 H 0.272695 -0.133793 -0.228072 0.031 Uiso 1 1 calc R
C19 C 0.05508(19) 0.41037(17) 0.13570(15) 0.0195(4) Uani 1 1 d .
C2 C 0.19936(18) 0.20513(16) 0.05144(14) 0.0157(4) Uani 1 1 d .
C13 C -0.2433(2) 0.17582(19) -0.44522(17) 0.0275(5) Uani 1 1 d .
H13A H -0.284799 0.138188 -0.412934 0.033 Uiso 1 1 calc R
H13B H -0.212168 0.130087 -0.466530 0.033 Uiso 1 1 calc R
C14 C -0.3292(2) 0.2033(2) -0.53032(17) 0.0308(6) Uani 1 1 d .
H14A H -0.364708 0.244987 -0.509663 0.037 Uiso 1 1 calc R
H14B H -0.287270 0.244634 -0.560625 0.037 Uiso 1 1 calc R
C21 C 0.09924(19) 0.25209(17) 0.13746(15) 0.0186(4) Uani 1 1 d .
H21 H 0.094218 0.188955 0.157024 0.022 Uiso 1 1 calc R
C40 C 0.2391(2) -0.21290(17) 0.06810(15) 0.0199(4) Uani 1 1 d .
H40 H 0.183219 -0.278335 0.038423 0.024 Uiso 1 1 calc R
C10 C -0.0855(2) 0.22715(17) -0.21481(16) 0.0201(4) Uani 1 1 d .
H10 H -0.154305 0.232038 -0.217862 0.024 Uiso 1 1 calc R
C8 C 0.0412(2) 0.23157(18) -0.28454(16) 0.0223(5) Uani 1 1 d .
H8 H 0.058707 0.239726 -0.334769 0.027 Uiso 1 1 calc R
C44 C 0.3853(2) -0.41824(19) 0.29242(18) 0.0275(5) Uani 1 1 d .
H44A H 0.355319 -0.476140 0.241251 0.033 Uiso 1 1 calc R
H44B H 0.469486 -0.392963 0.318772 0.033 Uiso 1 1 calc R
C18 C 0.1113(2) 0.43889(17) 0.08003(16) 0.0198(4) Uani 1 1 d .
H18 H 0.115333 0.501749 0.060079 0.024 Uiso 1 1 calc R
C22 C 0.0005(2) 0.47814(18) 0.16546(17) 0.0234(5) Uani 1 1 d .
H22A H 0.017901 0.543200 0.144308 0.028 Uiso 1 1 calc R
H22B H 0.035403 0.493825 0.233269 0.028 Uiso 1 1 calc R
C23 C -0.1312(2) 0.42845(18) 0.12725(17) 0.0236(5) Uani 1 1 d .
H23A H -0.166420 0.417809 0.059477 0.028 Uiso 1 1 calc R
H23B H -0.148749 0.360812 0.144119 0.028 Uiso 1 1 calc R
C50 C 0.0279(2) -0.10138(18) -0.28024(16) 0.0222(5) Uani 1 1 d .
H50 H -0.048886 -0.123363 -0.326098 0.027 Uiso 1 1 calc R
C42 C 0.3714(2) -0.29892(18) 0.17551(17) 0.0228(5) Uani 1 1 d .
H42A H 0.453862 -0.285200 0.196766 0.027 Uiso 1 1 calc R
H42B H 0.329564 -0.356568 0.122520 0.027 Uiso 1 1 calc R
C41 C 0.21562(19) -0.12594(17) 0.03708(15) 0.0179(4) Uani 1 1 d .
H41 H 0.144895 -0.134202 -0.013575 0.021 Uiso 1 1 calc R
C43 C 0.3407(2) -0.33179(18) 0.25408(16) 0.0221(5) Uani 1 1 d .
H43A H 0.256872 -0.355598 0.230634 0.027 Uiso 1 1 calc R
H43B H 0.374185 -0.272201 0.304418 0.027 Uiso 1 1 calc R
C24 C -0.1862(2) 0.49228(19) 0.16285(17) 0.0249(5) Uani 1 1 d .
H24A H -0.159167 0.562997 0.154365 0.030 Uiso 1 1 calc R
H24B H -0.269858 0.464196 0.125169 0.030 Uiso 1 1 calc R
C51 C 0.0624(2) -0.03055(17) -0.20024(15) 0.0192(4) Uani 1 1 d .
H51 H 0.008463 -0.005551 -0.193539 0.023 Uiso 1 1 calc R
C55 C -0.1734(3) -0.4867(2) -0.5052(2) 0.0498(9) Uani 1 1 d .
H55A H -0.200120 -0.528579 -0.565201 0.075 Uiso 1 1 calc R
H55B H -0.146705 -0.524858 -0.457011 0.075 Uiso 1 1 calc R
H55C H -0.236188 -0.468714 -0.503089 0.075 Uiso 1 1 calc R
C15 C -0.4235(3) 0.1078(3) -0.6003(2) 0.0487(8) Uani 1 1 d .
H15A H -0.475293 0.128430 -0.652410 0.073 Uiso 1 1 calc R
H15B H -0.388776 0.066959 -0.621846 0.073 Uiso 1 1 calc R
H15C H -0.466181 0.067313 -0.570905 0.073 Uiso 1 1 calc R
C25 C -0.1588(2) 0.4942(2) 0.26530(18) 0.0320(6) Uani 1 1 d .
H25A H -0.195945 0.535513 0.282931 0.048 Uiso 1 1 calc R
H25B H -0.186985 0.424652 0.274179 0.048 Uiso 1 1 calc R
H25C H -0.076183 0.523553 0.303404 0.048 Uiso 1 1 calc R
C45 C 0.3500(3) -0.4563(2) 0.3670(2) 0.0401(7) Uani 1 1 d .
H45A H 0.380121 -0.510325 0.388636 0.060 Uiso 1 1 calc R
H45B H 0.380884 -0.399704 0.418564 0.060 Uiso 1 1 calc R
H45C H 0.266698 -0.482895 0.341031 0.060 Uiso 1 1 calc R
C54 C -0.0742(3) -0.3883(2) -0.49002(19) 0.0380(7) Uani 1 1 d .
H54A H -0.101327 -0.350824 -0.539714 0.046 Uiso 1 1 calc R
H54B H -0.011841 -0.406970 -0.493635 0.046 Uiso 1 1 calc R
C33 C 0.2747(3) 0.2110(3) 0.5273(2) 0.0428(7) Uani 1 1 d .
H33A H 0.302782 0.284339 0.526323 0.051 Uiso 1 1 calc R
H33B H 0.193908 0.182262 0.480858 0.051 Uiso 1 1 calc R
C34 C 0.2816(3) 0.1992(3) 0.6240(2) 0.0440(7) Uani 1 1 d .
H34A H 0.362312 0.214575 0.668417 0.053 Uiso 1 1 calc R
H34B H 0.254555 0.249850 0.643767 0.053 Uiso 1 1 calc R
C35 C 0.2110(5) 0.0924(3) 0.6265(3) 0.0696(12) Uani 1 1 d .
H35A H 0.218923 0.090131 0.688698 0.104 Uiso 1 1 calc R
H35B H 0.130602 0.077190 0.583809 0.104 Uiso 1 1 calc R
H35C H 0.238439 0.041890 0.608478 0.104 Uiso 1 1 calc R

loop_
_atom_site_aniso_label
_atom_site_aniso_U_11
_atom_site_aniso_U_22
_atom_site_aniso_U_33
_atom_site_aniso_U_23
_atom_site_aniso_U_13
_atom_site_aniso_U_12
As5 0.02289(14) 0.03985(16) 0.02789(14) 0.01361(11) 0.01737(12) 0.01126(12)
As4 0.01886(14) 0.03007(14) 0.03406(15) 0.00952(11) 0.01227(11) 0.01189(11)
As3 0.01663(13) 0.02736(14) 0.02652(14) 0.00668(10) 0.00571(11) 0.00375(10)
As2 0.02224(14) 0.01898(13) 0.03867(16) 0.00387(11) 0.01459(12) 0.00243(10)
As1 0.02141(14) 0.02715(14) 0.03965(16) 0.01960(11) 0.01607(12) 0.00816(11)
Fe1 0.01265(17) 0.01657(17) 0.01829(17) 0.00672(13) 0.00799(14) 0.00456(13)
C6 0.0186(11) 0.0152(9) 0.0161(10) 0.0051(8) 0.0081(8) 0.0060(8)
C46 0.0209(11) 0.0177(10) 0.0162(10) 0.0070(8) 0.0097(9) 0.0075(8)
C3 0.0127(10) 0.0165(10) 0.0171(10) 0.0050(8) 0.0067(8) 0.0032(8)
C36 0.0184(11) 0.0170(10) 0.0166(10) 0.0059(8) 0.0098(9) 0.0071(8)
C16 0.0145(10) 0.0176(10) 0.0132(9) 0.0029(8) 0.0045(8) 0.0048(8)
C27 0.0213(11) 0.0200(11) 0.0212(11) 0.0071(8) 0.0077(9) 0.0069(9)
C7 0.0197(11) 0.0239(11) 0.0202(10) 0.0087(8) 0.0115(9) 0.0096(9)
C4 0.0122(10) 0.0171(10) 0.0176(10) 0.0053(8) 0.0072(8) 0.0030(8)
C28 0.0279(13) 0.0254(12) 0.0184(11) 0.0019(9) 0.0060(10) 0.0090(10)
C12 0.0229(12) 0.0246(11) 0.0204(11) 0.0087(9) 0.0046(9) 0.0082(10)
C20 0.0223(12) 0.0263(11) 0.0204(10) 0.0083(9) 0.0138(9) 0.0101(9)
C39 0.0243(12) 0.0204(10) 0.0221(11) 0.0087(8) 0.0155(9) 0.0102(9)
C53 0.0453(16) 0.0260(12) 0.0214(11) 0.0062(9) 0.0176(11) 0.0155(11)
C9 0.0230(12) 0.0169(10) 0.0174(10) 0.0053(8) 0.0050(9) 0.0057(9)
C47 0.0217(12) 0.0266(11) 0.0206(11) 0.0063(9) 0.0089(9) 0.0120(9)
C37 0.0197(11) 0.0189(10) 0.0215(11) 0.0050(8) 0.0056(9) 0.0054(9)
C26 0.0150(10) 0.0198(10) 0.0159(10) 0.0067(8) 0.0064(8) 0.0071(8)
C29 0.0306(13) 0.0329(13) 0.0178(11) 0.0096(9) 0.0090(10) 0.0160(11)
C11 0.0189(11) 0.0187(10) 0.0170(10) 0.0043(8) 0.0086(9) 0.0059(8)
C17 0.0178(11) 0.0182(10) 0.0193(10) 0.0066(8) 0.0102(9) 0.0046(8)
C31 0.0207(11) 0.0189(10) 0.0194(10) 0.0054(8) 0.0079(9) 0.0053(9)
C1 0.0135(10) 0.0170(10) 0.0186(10) 0.0058(8) 0.0095(8) 0.0042(8)
C32 0.0413(16) 0.0419(15) 0.0170(11) 0.0103(10) 0.0102(11) 0.0192(12)
C30 0.0303(13) 0.0252(11) 0.0214(11) 0.0125(9) 0.0126(10) 0.0112(10)
C49 0.0311(13) 0.0244(11) 0.0195(11) 0.0058(9) 0.0134(10) 0.0107(10)
C38 0.0200(11) 0.0256(11) 0.0203(11) 0.0084(9) 0.0064(9) 0.0096(9)
C5 0.0131(10) 0.0178(10) 0.0177(10) 0.0064(8) 0.0078(8) 0.0053(8)
C52 0.0378(15) 0.0327(13) 0.0221(12) 0.0019(10) 0.0160(11) 0.0124(11)
C48 0.0286(13) 0.0315(12) 0.0242(11) 0.0071(9) 0.0147(10) 0.0164(10)
C19 0.0166(11) 0.0195(10) 0.0202(10) 0.0011(8) 0.0072(9) 0.0054(8)
C2 0.0143(10) 0.0182(10) 0.0156(10) 0.0071(8) 0.0073(8) 0.0054(8)
C13 0.0284(13) 0.0259(12) 0.0219(11) 0.0079(9) 0.0042(10) 0.0107(10)
C14 0.0293(14) 0.0356(14) 0.0206(11) 0.0054(10) 0.0023(10) 0.0153(11)
C21 0.0195(11) 0.0204(10) 0.0183(10) 0.0080(8) 0.0101(9) 0.0074(9)
C40 0.0227(12) 0.0168(10) 0.0197(10) 0.0044(8) 0.0106(9) 0.0044(9)
C10 0.0164(11) 0.0206(10) 0.0226(11) 0.0047(8) 0.0076(9) 0.0069(8)
C8 0.0257(12) 0.0239(11) 0.0191(10) 0.0084(8) 0.0120(9) 0.0075(9)
C44 0.0337(14) 0.0253(12) 0.0287(12) 0.0134(10) 0.0150(11) 0.0145(10)
C18 0.0201(11) 0.0162(10) 0.0241(11) 0.0065(8) 0.0109(9) 0.0059(8)
C22 0.0255(12) 0.0193(11) 0.0279(12) 0.0015(9) 0.0150(10) 0.0071(9)
C23 0.0264(13) 0.0240(11) 0.0247(11) 0.0047(9) 0.0139(10) 0.0109(10)
C50 0.0202(11) 0.0238(11) 0.0190(10) 0.0038(9) 0.0063(9) 0.0064(9)
C42 0.0261(12) 0.0237(11) 0.0259(11) 0.0109(9) 0.0145(10) 0.0134(9)
C41 0.0153(10) 0.0199(10) 0.0164(10) 0.0038(8) 0.0060(8) 0.0048(8)
C43 0.0244(12) 0.0224(11) 0.0240(11) 0.0097(9) 0.0127(10) 0.0107(9)
C24 0.0240(12) 0.0263(12) 0.0301(12) 0.0064(9) 0.0158(10) 0.0110(10)
C51 0.0202(11) 0.0198(10) 0.0193(10) 0.0067(8) 0.0093(9) 0.0082(9)
C55 0.078(2) 0.0289(14) 0.0394(16) 0.0021(12) 0.0353(17) 0.0020(15)
C15 0.0402(17) 0.0485(18) 0.0346(15) -0.0041(13) -0.0076(13) 0.0220(15)
C25 0.0309(14) 0.0372(14) 0.0297(13) 0.0022(10) 0.0182(11) 0.0082(11)
C45 0.059(2) 0.0364(15) 0.0360(15) 0.0210(12) 0.0261(14) 0.0221(14)
C54 0.061(2) 0.0258(13) 0.0285(13) 0.0018(10) 0.0276(14) 0.0066(13)
C33 0.0540(19) 0.0525(18) 0.0303(14) 0.0141(13) 0.0210(14) 0.0261(15)
C34 0.0512(19) 0.0539(18) 0.0306(14) 0.0082(13) 0.0209(14) 0.0194(15)
C35 0.114(4) 0.052(2) 0.057(2) 0.0130(17) 0.057(3) 0.020(2)

loop_
_atom_type_symbol
_atom_type_description
_atom_type_scat_dispersion_real
_atom_type_scat_dispersion_imag
_atom_type_scat_source
C C 0.0181 0.0091 'International Tables Vol C Tables 4.2.6.8 and 6.1.1.4'
H H 0.0000 0.0000 'International Tables Vol C Tables 4.2.6.8 and 6.1.1.4'
Fe Fe -1.1336 3.1974 'International Tables Vol C Tables 4.2.6.8 and 6.1.1.4'
As As -0.9300 1.0051 'International Tables Vol C Tables 4.2.6.8 and 6.1.1.4'

loop_
_exptl_crystal_face_index_h
_exptl_crystal_face_index_k
_exptl_crystal_face_index_l
_exptl_crystal_face_perp_dist
_exptl_oxdiff_crystal_face_indexfrac_h
_exptl_oxdiff_crystal_face_indexfrac_k
_exptl_oxdiff_crystal_face_indexfrac_l
_exptl_oxdiff_crystal_face_x
_exptl_oxdiff_crystal_face_y
_exptl_oxdiff_crystal_face_z
0 8 1 0.0736 -0.0111 8.0003 1.0077 -0.9461 0.2033 0.1749
0 -1 10 0.1479 -0.0062 -1.0042 9.9970 -0.0408 1.0260 -0.2654
-8 3 8 0.1670 -8.0049 2.9977 7.9996 0.0750 0.6605 0.7782
8 -3 -8 0.1670 8.0049 -2.9977 -7.9996 -0.0750 -0.6605 -0.7782
-2 3 -8 0.1833 -1.9967 3.0037 -7.9959 -0.0858 -0.8453 0.4910
1 -8 -3 0.0948 1.0119 -7.9995 -3.0071 0.9088 -0.3850 -0.2388
4 2 -10 0.1328 4.0024 2.0039 -9.9951 -0.3503 -0.9098 -0.1577
-1 -8 0 0.1017 -0.9891 -8.0006 -0.0081 0.9991 -0.1254 -0.0870
-5 0 -4 0.1936 -4.9939 0.0021 -4.0003 0.4063 -0.5450 0.6562
8 -4 -1 0.2381 8.0010 -4.0007 -1.0020 -0.0687 0.0539 -0.9715
1 -4 -8 0.1229 1.0105 -3.9972 -8.0021 0.5222 -0.8545 -0.0191
6 -8 -4 0.1310 6.0096 -7.9996 -4.0058 0.5811 -0.3592 -0.7748

loop_
_geom_angle_atom_site_label_1
_geom_angle_atom_site_label_2
_geom_angle_atom_site_label_3
_geom_angle
As4 As5 As1 108.434(15)
As4 As5 Fe1 63.491(12)
As1 As5 Fe1 62.889(12)
As5 As4 As3 107.607(14)
As5 As4 Fe1 62.126(12)
As3 As4 Fe1 62.044(12)
As4 As3 As2 108.291(14)
As4 As3 Fe1 63.314(12)
As2 As3 Fe1 62.950(12)
As3 As2 Fe1 62.239(12)
As1 As2 As3 107.698(15)
As1 As2 Fe1 62.612(12)
As5 As1 Fe1 62.300(12)
As2 As1 As5 107.939(14)
As2 As1 Fe1 62.822(12)
As5 Fe1 As4 54.383(11)
As5 Fe1 As3 96.081(15)
As5 Fe1 As2 96.071(14)
As5 Fe1 As1 54.810(12)
As3 Fe1 As4 54.642(12)
As3 Fe1 As2 54.812(12)
As3 Fe1 As1 96.034(14)
As2 Fe1 As4 95.766(14)
As1 Fe1 As4 95.612(14)
As1 Fe1 As2 54.565(12)
C3 Fe1 As5 159.06(6)
C3 Fe1 As4 120.94(6)
C3 Fe1 As3 95.05(6)
C3 Fe1 As2 104.83(6)
C3 Fe1 As1 141.07(6)
C3 Fe1 C4 39.76(8)
C3 Fe1 C1 66.92(8)
C3 Fe1 C5 66.63(8)
C3 Fe1 C2 39.92(8)
C4 Fe1 As5 119.78(6)
C4 Fe1 As4 95.13(6)
C4 Fe1 As3 105.01(6)
C4 Fe1 As2 141.82(6)
C4 Fe1 As1 158.88(6)
C4 Fe1 C5 39.59(8)
C1 Fe1 As5 103.60(6)
C1 Fe1 As4 141.18(6)
C1 Fe1 As3 160.23(6)
C1 Fe1 As2 119.99(6)
C1 Fe1 As1 93.73(6)
C1 Fe1 C4 66.80(8)
C1 Fe1 C5 39.75(8)
C5 Fe1 As5 93.94(6)
C5 Fe1 As4 104.70(6)
C5 Fe1 As3 141.61(6)
C5 Fe1 As2 159.39(6)
C5 Fe1 As1 119.71(6)
C2 Fe1 As5 140.51(6)
C2 Fe1 As4 160.42(6)
C2 Fe1 As3 120.83(6)
C2 Fe1 As2 94.62(6)
C2 Fe1 As1 103.93(6)
C2 Fe1 C4 66.77(8)
C2 Fe1 C1 39.72(8)
C2 Fe1 C5 66.57(8)
C7 C6 C1 123.0(2)
C11 C6 C7 117.6(2)
C11 C6 C1 119.17(19)
C47 C46 C5 123.7(2)
C47 C46 C51 117.9(2)
C51 C46 C5 118.3(2)
C4 C3 Fe1 70.62(12)
C4 C3 C26 126.27(19)
C4 C3 C2 108.13(18)
C26 C3 Fe1 133.28(15)
C2 C3 Fe1 70.38(12)
C2 C3 C26 124.66(19)
C37 C36 C4 123.55(19)
C41 C36 C4 118.56(19)
C41 C36 C37 117.6(2)
C17 C16 C2 124.26(19)
C17 C16 C21 117.7(2)
C21 C16 C2 117.81(19)
C28 C27 H27 119.5
C28 C27 C26 121.0(2)
C26 C27 H27 119.5
C6 C7 H7 119.5
C8 C7 C6 121.0(2)
C8 C7 H7 119.5
C3 C4 Fe1 69.62(12)
C3 C4 C36 125.32(19)
C36 C4 Fe1 134.08(15)
C5 C4 Fe1 70.34(12)
C5 C4 C3 107.86(18)
C5 C4 C36 125.90(19)
C27 C28 H28 119.2
C27 C28 C29 121.5(2)
C29 C28 H28 119.2
H12A C12 H12B 107.7
C9 C12 H12A 108.9
C9 C12 H12B 108.9
C9 C12 C13 113.32(19)
C13 C12 H12A 108.9
C13 C12 H12B 108.9
C19 C20 H20 119.4
C21 C20 H20 119.4
C21 C20 C19 121.2(2)
C38 C39 C40 117.3(2)
C38 C39 C42 121.0(2)
C40 C39 C42 121.7(2)
H53A C53 H53B 107.7
C52 C53 H53A 108.9
C52 C53 H53B 108.9
C54 C53 H53A 108.9
C54 C53 H53B 108.9
C54 C53 C52 113.4(2)
C10 C9 C12 121.0(2)
C8 C9 C12 121.4(2)
C8 C9 C10 117.5(2)
C46 C47 H47 119.7
C46 C47 C48 120.6(2)
C48 C47 H47 119.7
C36 C37 H37 119.6
C38 C37 C36 120.8(2)
C38 C37 H37 119.6
C27 C26 C3 123.30(19)
C27 C26 C31 117.9(2)
C31 C26 C3 118.61(19)
C28 C29 C32 121.8(2)
C30 C29 C28 117.4(2)
C30 C29 C32 120.8(2)
C6 C11 H11 119.4
C10 C11 C6 121.2(2)
C10 C11 H11 119.4
C16 C17 H17 119.8
C18 C17 C16 120.3(2)
C18 C17 H17 119.8
C26 C31 H31 119.6
C30 C31 C26 120.7(2)
C30 C31 H31 119.6
C6 C1 Fe1 132.87(15)
C5 C1 Fe1 70.39(12)
C5 C1 C6 125.35(19)
C2 C1 Fe1 70.11(12)
C2 C1 C6 126.05(19)
C2 C1 C5 107.82(18)
C29 C32 H32A 108.7
C29 C32 H32B 108.7
C29 C32 C33 114.1(2)
H32A C32 H32B 107.6
C33 C32 H32A 108.7
C33 C32 H32B 108.7
C29 C30 H30 119.3
C31 C30 C29 121.5(2)
C31 C30 H30 119.3
C48 C49 C52 121.8(2)
C50 C49 C52 120.4(2)
C50 C49 C48 117.8(2)
C39 C38 H38 119.1
C37 C38 C39 121.8(2)
C37 C38 H38 119.1
C46 C5 Fe1 133.06(15)
C4 C5 Fe1 70.07(12)
C4 C5 C46 126.07(19)
C4 C5 C1 108.21(18)
C1 C5 Fe1 69.85(12)
C1 C5 C46 125.04(19)
C53 C52 H52A 108.9
C53 C52 H52B 108.9
C49 C52 C53 113.5(2)
C49 C52 H52A 108.9
C49 C52 H52B 108.9
H52A C52 H52B 107.7
C47 C48 H48 119.3
C49 C48 C47 121.4(2)
C49 C48 H48 119.3
C20 C19 C22 120.1(2)
C18 C19 C20 117.5(2)
C18 C19 C22 122.4(2)
C3 C2 Fe1 69.70(12)
C3 C2 C16 124.96(18)
C16 C2 Fe1 135.26(15)
C1 C2 Fe1 70.17(12)
C1 C2 C3 107.97(18)
C1 C2 C16 125.92(19)
C12 C13 H13A 108.9
C12 C13 H13B 108.9
C12 C13 C14 113.4(2)
H13A C13 H13B 107.7
C14 C13 H13A 108.9
C14 C13 H13B 108.9
C13 C14 H14A 109.2
C13 C14 H14B 109.2
H14A C14 H14B 107.9
C15 C14 C13 112.2(2)
C15 C14 H14A 109.2
C15 C14 H14B 109.2
C16 C21 H21 119.3
C20 C21 C16 121.5(2)
C20 C21 H21 119.3
C39 C40 H40 119.3
C41 C40 C39 121.5(2)
C41 C40 H40 119.3
C9 C10 H10 119.3
C11 C10 C9 121.4(2)
C11 C10 H10 119.3
C7 C8 C9 121.3(2)
C7 C8 H8 119.4
C9 C8 H8 119.4
H44A C44 H44B 107.8
C43 C44 H44A 109.0
C43 C44 H44B 109.0
C45 C44 H44A 109.0
C45 C44 H44B 109.0
C45 C44 C43 112.9(2)
C17 C18 H18 119.1
C19 C18 C17 121.9(2)
C19 C18 H18 119.1
C19 C22 H22A 108.9
C19 C22 H22B 108.9
C19 C22 C23 113.51(19)
H22A C22 H22B 107.7
C23 C22 H22A 108.9
C23 C22 H22B 108.9
C22 C23 H23A 108.7
C22 C23 H23B 108.7
H23A C23 H23B 107.6
C24 C23 C22 114.06(19)
C24 C23 H23A 108.7
C24 C23 H23B 108.7
C49 C50 H50 119.4
C51 C50 C49 121.1(2)
C51 C50 H50 119.4
C39 C42 H42A 108.5
C39 C42 H42B 108.5
C39 C42 C43 115.19(19)
H42A C42 H42B 107.5
C43 C42 H42A 108.5
C43 C42 H42B 108.5
C36 C41 H41 119.5
C40 C41 C36 121.0(2)
C40 C41 H41 119.5
C44 C43 H43A 109.2
C44 C43 H43B 109.2
C42 C43 C44 111.98(19)
C42 C43 H43A 109.2
C42 C43 H43B 109.2
H43A C43 H43B 107.9
C23 C24 H24A 108.8
C23 C24 H24B 108.8
H24A C24 H24B 107.7
C25 C24 C23 113.9(2)
C25 C24 H24A 108.8
C25 C24 H24B 108.8
C46 C51 H51 119.4
C50 C51 C46 121.1(2)
C50 C51 H51 119.4
H55A C55 H55B 109.5
H55A C55 H55C 109.5
H55B C55 H55C 109.5
C54 C55 H55A 109.5
C54 C55 H55B 109.5
C54 C55 H55C 109.5
C14 C15 H15A 109.5
C14 C15 H15B 109.5
C14 C15 H15C 109.5
H15A C15 H15B 109.5
H15A C15 H15C 109.5
H15B C15 H15C 109.5
C24 C25 H25A 109.5
C24 C25 H25B 109.5
C24 C25 H25C 109.5
H25A C25 H25B 109.5
H25A C25 H25C 109.5
H25B C25 H25C 109.5
C44 C45 H45A 109.5
C44 C45 H45B 109.5
C44 C45 H45C 109.5
H45A C45 H45B 109.5
H45A C45 H45C 109.5
H45B C45 H45C 109.5
C53 C54 H54A 109.1
C53 C54 H54B 109.1
C55 C54 C53 112.7(2)
C55 C54 H54A 109.1
C55 C54 H54B 109.1
H54A C54 H54B 107.8
C32 C33 H33A 108.8
C32 C33 H33B 108.8
H33A C33 H33B 107.7
C34 C33 C32 114.0(3)
C34 C33 H33A 108.8
C34 C33 H33B 108.8
C33 C34 H34A 108.8
C33 C34 H34B 108.8
H34A C34 H34B 107.7
C35 C34 C33 113.6(3)
C35 C34 H34A 108.8
C35 C34 H34B 108.8
C34 C35 H35A 109.5
C34 C35 H35B 109.5
C34 C35 H35C 109.5
H35A C35 H35B 109.5
H35A C35 H35C 109.5
H35B C35 H35C 109.5

loop_
_geom_bond_atom_site_label_1
_geom_bond_atom_site_label_2
_geom_bond_distance
As5 As4 2.3093(4)
As5 As1 2.3178(4)
As5 Fe1 2.5111(4)
As4 As3 2.3203(4)
As4 Fe1 2.5420(4)
As3 As2 2.3210(4)
As3 Fe1 2.5131(4)
As2 As1 2.3166(4)
As2 Fe1 2.5293(4)
As1 Fe1 2.5245(4)
Fe1 C3 2.108(2)
Fe1 C4 2.122(2)
Fe1 C1 2.118(2)
Fe1 C5 2.125(2)
Fe1 C2 2.117(2)
C6 C7 1.399(3)
C6 C11 1.392(3)
C6 C1 1.484(3)
C46 C47 1.390(3)
C46 C5 1.487(3)
C46 C51 1.397(3)
C3 C4 1.439(3)
C3 C26 1.487(3)
C3 C2 1.442(3)
C36 C4 1.483(3)
C36 C37 1.398(3)
C36 C41 1.395(3)
C16 C17 1.398(3)
C16 C2 1.481(3)
C16 C21 1.401(3)
C27 H27 0.9300
C27 C28 1.382(3)
C27 C26 1.397(3)
C7 H7 0.9300
C7 C8 1.382(3)
C4 C5 1.438(3)
C28 H28 0.9300
C28 C29 1.397(4)
C12 H12A 0.9700
C12 H12B 0.9700
C12 C9 1.512(3)
C12 C13 1.521(3)
C20 H20 0.9300
C20 C19 1.393(3)
C20 C21 1.382(3)
C39 C38 1.390(3)
C39 C40 1.391(3)
C39 C42 1.511(3)
C53 H53A 0.9700
C53 H53B 0.9700
C53 C52 1.525(4)
C53 C54 1.523(3)
C9 C10 1.395(3)
C9 C8 1.392(3)
C47 H47 0.9300
C47 C48 1.394(3)
C37 H37 0.9300
C37 C38 1.386(3)
C26 C31 1.398(3)
C29 C32 1.513(3)
C29 C30 1.394(3)
C11 H11 0.9300
C11 C10 1.380(3)
C17 H17 0.9300
C17 C18 1.393(3)
C31 H31 0.9300
C31 C30 1.389(3)
C1 C5 1.443(3)
C1 C2 1.439(3)
C32 H32A 0.9700
C32 H32B 0.9700
C32 C33 1.538(4)
C30 H30 0.9300
C49 C52 1.514(3)
C49 C48 1.391(4)
C49 C50 1.389(4)
C38 H38 0.9300
C52 H52A 0.9700
C52 H52B 0.9700
C48 H48 0.9300
C19 C18 1.392(3)
C19 C22 1.511(3)
C13 H13A 0.9700
C13 H13B 0.9700
C13 C14 1.529(3)
C14 H14A 0.9700
C14 H14B 0.9700
C14 C15 1.512(4)
C21 H21 0.9300
C40 H40 0.9300
C40 C41 1.388(3)
C10 H10 0.9300
C8 H8 0.9300
C44 H44A 0.9700
C44 H44B 0.9700
C44 C43 1.528(3)
C44 C45 1.520(4)
C18 H18 0.9300
C22 H22A 0.9700
C22 H22B 0.9700
C22 C23 1.527(3)
C23 H23A 0.9700
C23 H23B 0.9700
C23 C24 1.525(3)
C50 H50 0.9300
C50 C51 1.387(3)
C42 H42A 0.9700
C42 H42B 0.9700
C42 C43 1.528(3)
C41 H41 0.9300
C43 H43A 0.9700
C43 H43B 0.9700
C24 H24A 0.9700
C24 H24B 0.9700
C24 C25 1.522(3)
C51 H51 0.9300
C55 H55A 0.9600
C55 H55B 0.9600
C55 H55C 0.9600
C55 C54 1.518(4)
C15 H15A 0.9600
C15 H15B 0.9600
C15 H15C 0.9600
C25 H25A 0.9600
C25 H25B 0.9600
C25 H25C 0.9600
C45 H45A 0.9600
C45 H45B 0.9600
C45 H45C 0.9600
C54 H54A 0.9700
C54 H54B 0.9700
C33 H33A 0.9700
C33 H33B 0.9700
C33 C34 1.532(4)
C34 H34A 0.9700
C34 H34B 0.9700
C34 C35 1.509(5)
C35 H35A 0.9600
C35 H35B 0.9600
C35 H35C 0.9600
